data_7121416
loop_
_publ_author_name
'Zhou, Xiaoxi'
'Huang, Fanping'
'Tang, Chun'
'Zhuo, Qingde'
'Chen, Zhixin'
'Zhang, Hong'
'Xia, Haiping'

_publ_section_title
;
 A missing member of conjugated N-heterocycles: realizing
 pyrido[1,2-\a]azepine by reacting ruthenium alkenylcarbene complex with
 alkyne.
;
_journal_issue 32
_journal_name_full 'Chemical communications (Cambridge, England)'
_journal_page_first 4009
_journal_page_last 4012
_journal_paper_doi 10.1039/c8cc00758f
_journal_volume 54
_journal_year 2018
_chemical_formula_moiety 'C62 H54 Cl3 N2 P2 Ru2, 3(B F4), C2 H4 Cl2, 0.5(C H4 O), 1.5(O)'
_chemical_formula_sum 'C64.5 H60 B3 Cl5 F12 N2 O2 P2 Ru2'
_chemical_formula_weight 1596.90
_space_group_crystal_system triclinic
_space_group_IT_number 2
_space_group_name_Hall '-P 1'
_space_group_name_H-M_alt 'P -1'
_symmetry_space_group_name_Hall '-P 1'
_symmetry_space_group_name_H-M 'P -1'
_atom_sites_solution_hydrogens geom
_atom_sites_solution_primary heavy
_audit_creation_date 2017-05-07
_audit_creation_method
;
Olex2 1.2
(compiled 2017.03.28 svn.r3405 for OlexSys, GUI svn.r5335)
;
_audit_update_record
;
2017-05-07 deposited with the CCDC.
2018-03-20 downloaded from the CCDC.
;
_cell_angle_alpha 84.684(2)
_cell_angle_beta 67.829(2)
_cell_angle_gamma 74.648(2)
_cell_formula_units_Z 2
_cell_length_a 13.9016(3)
_cell_length_b 15.3374(4)
_cell_length_c 17.6017(5)
_cell_measurement_reflns_used 13983
_cell_measurement_temperature 100.01
_cell_measurement_theta_max 29.2970
_cell_measurement_theta_min 3.8340
_cell_volume 3351.33(16)
_computing_molecular_graphics 'Olex2 (Dolomanov et al., 2009)'
_computing_publication_material 'Olex2 (Dolomanov et al., 2009)'
_computing_structure_refinement 'ShelXL (Sheldrick, 2015)'
_computing_structure_solution 'SIR2004 (Burla et al., 2007)'
_diffrn_ambient_temperature 100.01
_diffrn_measured_fraction_theta_full 0.997
_diffrn_measured_fraction_theta_max 0.997
_diffrn_measurement_device_type 'multiwire proportional'
_diffrn_measurement_method 'phi and omega scans'
_diffrn_radiation_monochromator graphite
_diffrn_radiation_type MoK\a
_diffrn_radiation_wavelength 0.71073
_diffrn_reflns_av_R_equivalents 0.0340
_diffrn_reflns_av_unetI/netI 0.0450
_diffrn_reflns_Laue_measured_fraction_full 0.997
_diffrn_reflns_Laue_measured_fraction_max 0.997
_diffrn_reflns_limit_h_max 16
_diffrn_reflns_limit_h_min -16
_diffrn_reflns_limit_k_max 18
_diffrn_reflns_limit_k_min -18
_diffrn_reflns_limit_l_max 20
_diffrn_reflns_limit_l_min -20
_diffrn_reflns_number 26045
_diffrn_reflns_point_group_measured_fraction_full 0.997
_diffrn_reflns_point_group_measured_fraction_max 0.997
_diffrn_reflns_theta_full 25.000
_diffrn_reflns_theta_max 25.000
_diffrn_reflns_theta_min 3.305
_exptl_absorpt_coefficient_mu 0.776
_exptl_absorpt_correction_T_max 1.00000
_exptl_absorpt_correction_T_min 0.66261
_exptl_absorpt_correction_type multi-scan
_exptl_crystal_colour orange
_exptl_crystal_colour_primary orange
_exptl_crystal_density_diffrn 1.582
_exptl_crystal_description block
_exptl_crystal_F_000 1606
_exptl_crystal_size_max 0.15
_exptl_crystal_size_mid 0.1
_exptl_crystal_size_min 0.1
_refine_diff_density_max 1.908
_refine_diff_density_min -1.247
_refine_diff_density_rms 0.114
_refine_ls_extinction_method none
_refine_ls_goodness_of_fit_ref 1.093
_refine_ls_hydrogen_treatment constr
_refine_ls_matrix_type full
_refine_ls_number_parameters 849
_refine_ls_number_reflns 11764
_refine_ls_number_restraints 7
_refine_ls_restrained_S_all 1.094
_refine_ls_R_factor_all 0.0576
_refine_ls_R_factor_gt 0.0469
_refine_ls_shift/su_max 0.002
_refine_ls_shift/su_mean 0.000
_refine_ls_structure_factor_coef Fsqd
_refine_ls_weighting_details 'w=1/[\s^2^(Fo^2^)+(0.0729P)^2^+6.3494P] where P=(Fo^2^+2Fc^2^)/3'
_refine_ls_weighting_scheme calc
_refine_ls_wR_factor_gt 0.1280
_refine_ls_wR_factor_ref 0.1363
_reflns_Friedel_coverage 0.000
_reflns_number_gt 9943
_reflns_number_total 11764
_reflns_threshold_expression 'I > 2\s(I)'
_cod_data_source_file c8cc00758f2.cif
_cod_data_source_block 1_CCDC2
_cod_depositor_comments 'Adding full bibliography for 7121414--7121417.cif.'
_cod_original_formula_sum 'C64.50 H60 B3 Cl5 F12 N2 O2 P2 Ru2'
_cod_database_code 7121416
_shelx_shelxl_version_number 2014/7
_shelx_space_group_comment
;
The symmetry employed for this shelxl refinement is uniquely defined
by the following loop, which should always be used as a source of
symmetry information in preference to the above space-group names.
They are only intended as comments.
;
_olex2_refinement_description
;
1. Fixed Uiso
 At 1.2 times of:
  All C(H) groups, All C(H,H) groups
 At 1.5 times of:
  All C(H,H,H) groups, All O(H) groups
2. Restrained distances
 O3-C0AA
 1.35 with sigma of 0.02
3. Uiso/Uaniso restraints and constraints
Uanis(O3) \\sim Ueq: with sigma of 0.01 and sigma for terminal atoms of 0.02
4. Others
 Fixed Sof: O3(0.5) H3B(0.5) C0AA(0.5) H0AA(0.5) H0AB(0.5) H0AC(0.5) O1(0.5)
5.a Ternary CH refined with riding coordinates:
 C2(H2), C5A(H5A), C11A(H11A), C3A(H3A), C2A(H2A), C11(H11), C5(H5), C3(H3)
5.b Secondary CH2 refined with riding coordinates:
 C13(H13A,H13B), C12(H12A,H12B), C12A(H12C,H12D), C13A(H13C,H13D), C2S(H2SA,
 H2SB), C1S(H1SA,H1SB)
5.c Aromatic/amide H refined with riding coordinates:
 C222(H222), C216(H216), C215(H215), C112(H112), C236(H236), C135(H135),
 C122(H122), C8A(H8A), C232(H232), C126(H126), C226(H226), C7A(H7A), C10(H10),
 C214(H214), C136(H136), C9(H9), C225(H225), C125(H125), C123(H123), C212(H212),
  C8(H8), C10A(H10A), C213(H213), C7(H7), C235(H235), C9A(H9A), C224(H224),
 C223(H223), C132(H132), C234(H234), C233(H233), C133(H133), C134(H134),
 C124(H124), C113(H113), C116(H116), C114(H114), C115(H115)
5.d Idealised Me refined as rotating group:
 C0AA(H0AA,H0AB,H0AC)
5.e Idealised tetrahedral OH refined as rotating group:
 O3(H3B)
;
_olex2_submission_special_instructions 'No special instructions were received'

loop_
_space_group_symop_operation_xyz
'x, y, z'
'-x, -y, -z'

loop_
_atom_site_label
_atom_site_type_symbol
_atom_site_fract_x
_atom_site_fract_y
_atom_site_fract_z
_atom_site_U_iso_or_equiv
_atom_site_adp_type
_atom_site_occupancy
_atom_site_site_symmetry_order
_atom_site_calc_flag
_atom_site_refinement_flags_posn
_atom_site_refinement_flags_adp
_atom_site_refinement_flags_occupancy
_atom_site_disorder_assembly
_atom_site_disorder_group
Ru1 Ru -0.23990(2) 0.12380(2) 0.50021(2) 0.01408(10) Uani 1 1 d . . . . .
Ru2 Ru -0.12924(2) 0.23534(2) 0.33211(2) 0.01313(10) Uani 1 1 d . . . . .
Cl3 Cl -0.05283(7) 0.14463(7) 0.43134(6) 0.0185(2) Uani 1 1 d . . . . .
Cl1 Cl -0.27954(8) 0.28474(7) 0.46085(6) 0.0199(2) Uani 1 1 d . . . . .
Cl2 Cl -0.21350(8) 0.10908(7) 0.35623(6) 0.0183(2) Uani 1 1 d . . . . .
P2 P -0.06150(8) 0.14056(7) 0.13064(6) 0.0155(2) Uani 1 1 d . . . . .
P1 P -0.40064(8) 0.24121(7) 0.69287(6) 0.0187(2) Uani 1 1 d . . . . .
F4 F -0.1228(2) -0.17167(18) 0.28088(16) 0.0337(6) Uani 1 1 d . . . . .
F3 F -0.1210(2) -0.32003(17) 0.31001(17) 0.0329(6) Uani 1 1 d . . . . .
F2 F -0.2704(2) -0.20981(19) 0.37690(17) 0.0359(7) Uani 1 1 d . . . . .
F1 F -0.2261(2) -0.23768(18) 0.24181(17) 0.0369(7) Uani 1 1 d . . . . .
N1 N -0.3471(3) -0.0310(2) 0.5506(2) 0.0206(8) Uani 1 1 d . . . . .
C211 C 0.0545(3) 0.0507(3) 0.1236(2) 0.0184(8) Uani 1 1 d . . . . .
C1 C -0.2364(3) -0.0163(3) 0.5143(2) 0.0177(8) Uani 1 1 d . . . . .
C2 C -0.1930(3) 0.0090(3) 0.5676(2) 0.0170(8) Uani 1 1 d . . . . .
H2 H -0.1146 -0.0160 0.5556 0.020 Uiso 1 1 calc R . . . .
C1A C -0.0915(3) 0.3643(3) 0.3139(2) 0.0181(8) Uani 1 1 d . . . . .
C5A C -0.1863(3) 0.2889(3) 0.2401(2) 0.0168(8) Uani 1 1 d . . . . .
H5A H -0.2491 0.2686 0.2402 0.020 Uiso 1 1 calc R . . . .
C111 C -0.4834(3) 0.2029(3) 0.7888(3) 0.0225(9) Uani 1 1 d . . . . .
C222 C -0.2697(3) 0.1584(3) 0.1432(3) 0.0229(9) Uani 1 1 d . . . . .
H222 H -0.2691 0.2191 0.1269 0.027 Uiso 1 1 calc R . . . .
C216 C 0.0550(3) -0.0058(3) 0.1904(3) 0.0213(9) Uani 1 1 d . . . . .
H216 H -0.0053 0.0041 0.2404 0.026 Uiso 1 1 calc R . . . .
C231 C -0.0402(3) 0.2051(3) 0.0379(2) 0.0191(9) Uani 1 1 d . . . . .
C13 C -0.0490(3) -0.1020(3) 0.4102(3) 0.0210(9) Uani 1 1 d . . . . .
H13A H -0.0124 -0.1122 0.3502 0.025 Uiso 1 1 calc R . . . .
H13B H -0.0137 -0.0716 0.4354 0.025 Uiso 1 1 calc R . . . .
C215 C 0.1446(4) -0.0766(3) 0.1832(3) 0.0250(10) Uani 1 1 d . . . . .
H215 H 0.1450 -0.1161 0.2280 0.030 Uiso 1 1 calc R . . . .
C131 C -0.2977(3) 0.2783(3) 0.7095(3) 0.0220(9) Uani 1 1 d . . . . .
C112 C -0.4495(4) 0.1174(3) 0.8178(3) 0.0252(10) Uani 1 1 d . . . . .
H112 H -0.3862 0.0764 0.7842 0.030 Uiso 1 1 calc R . . . .
N2 N -0.1404(3) 0.4222(2) 0.2574(2) 0.0185(7) Uani 1 1 d . . . . .
C11A C -0.1040(4) 0.4189(3) 0.3849(3) 0.0229(9) Uani 1 1 d . . . . .
H11A H -0.1791 0.4533 0.4163 0.027 Uiso 1 1 calc R . . . .
C236 C -0.0602(3) 0.1768(3) -0.0270(3) 0.0238(9) Uani 1 1 d . . . . .
H236 H -0.0813 0.1219 -0.0231 0.029 Uiso 1 1 calc R . . . .
C135 C -0.1310(4) 0.3223(3) 0.6593(3) 0.0285(10) Uani 1 1 d . . . . .
H135 H -0.0667 0.3272 0.6157 0.034 Uiso 1 1 calc R . . . .
C122 C -0.5735(3) 0.3250(3) 0.6472(3) 0.0247(10) Uani 1 1 d . . . . .
H122 H -0.5953 0.2702 0.6622 0.030 Uiso 1 1 calc R . . . .
C121 C -0.4807(3) 0.3344(3) 0.6560(2) 0.0206(9) Uani 1 1 d . . . . .
C8A C -0.2274(4) 0.5226(3) 0.1512(3) 0.0282(10) Uani 1 1 d . . . . .
H8A H -0.2562 0.5570 0.1136 0.034 Uiso 1 1 calc R . . . .
C221 C -0.1778(3) 0.0985(3) 0.1502(2) 0.0178(8) Uani 1 1 d . . . . .
C232 C -0.0080(3) 0.2855(3) 0.0313(3) 0.0226(9) Uani 1 1 d . . . . .
H232 H 0.0085 0.3037 0.0741 0.027 Uiso 1 1 calc R . . . .
C126 C -0.4504(4) 0.4154(3) 0.6356(3) 0.0250(10) Uani 1 1 d . . . . .
H126 H -0.3876 0.4220 0.6418 0.030 Uiso 1 1 calc R . . . .
C226 C -0.1778(4) 0.0086(3) 0.1704(2) 0.0228(9) Uani 1 1 d . . . . .
H226 H -0.1156 -0.0328 0.1744 0.027 Uiso 1 1 calc R . . . .
C3A C 0.0101(3) 0.2306(3) 0.2204(2) 0.0167(8) Uani 1 1 d . . . . .
H3A H 0.0698 0.1745 0.2108 0.020 Uiso 1 1 calc R . . . .
C7A C -0.2349(3) 0.4344(3) 0.1684(3) 0.0236(9) Uani 1 1 d . . . . .
H7A H -0.2706 0.4081 0.1435 0.028 Uiso 1 1 calc R . . . .
C2A C 0.0029(3) 0.2946(3) 0.2772(3) 0.0200(9) Uani 1 1 d . . . . .
H2A H 0.0592 0.2813 0.3020 0.024 Uiso 1 1 calc R . . . .
C11 C -0.1699(3) -0.0807(3) 0.4450(3) 0.0194(9) Uani 1 1 d . . . . .
H11 H -0.2033 -0.0816 0.4038 0.023 Uiso 1 1 calc R . . . .
C6 C -0.4294(3) 0.0421(3) 0.5780(2) 0.0208(9) Uani 1 1 d . . . . .
C10 C -0.3623(4) -0.1157(3) 0.5553(3) 0.0282(10) Uani 1 1 d . . . . .
H10 H -0.3023 -0.1662 0.5366 0.034 Uiso 1 1 calc R . . . .
C214 C 0.2333(3) -0.0892(3) 0.1105(3) 0.0258(10) Uani 1 1 d . . . . .
H214 H 0.2940 -0.1381 0.1057 0.031 Uiso 1 1 calc R . . . .
C136 C -0.2036(3) 0.2864(3) 0.6441(3) 0.0248(10) Uani 1 1 d . . . . .
H136 H -0.1899 0.2675 0.5903 0.030 Uiso 1 1 calc R . . . .
C9 C -0.4643(4) -0.1285(4) 0.5869(3) 0.0371(12) Uani 1 1 d . . . . .
H9 H -0.4756 -0.1873 0.5898 0.044 Uiso 1 1 calc R . . . .
C225 C -0.2703(4) -0.0201(3) 0.1846(3) 0.0305(11) Uani 1 1 d . . . . .
H225 H -0.2702 -0.0818 0.1967 0.037 Uiso 1 1 calc R . . . .
C12 C -0.1034(3) -0.1725(3) 0.4599(3) 0.0231(9) Uani 1 1 d . . . . .
H12A H -0.1019 -0.1850 0.5157 0.028 Uiso 1 1 calc R . . . .
H12B H -0.1005 -0.2256 0.4304 0.028 Uiso 1 1 calc R . . . .
C6A C -0.1905(3) 0.3843(3) 0.2218(2) 0.0178(8) Uani 1 1 d . . . . .
C125 C -0.5108(4) 0.4858(3) 0.6065(3) 0.0313(11) Uani 1 1 d . . . . .
H125 H -0.4905 0.5414 0.5932 0.038 Uiso 1 1 calc R . . . .
C5 C -0.4001(3) 0.1285(3) 0.5709(2) 0.0191(9) Uani 1 1 d . . . . .
H5 H -0.4534 0.1824 0.5617 0.023 Uiso 1 1 calc R . . . .
C123 C -0.6327(3) 0.3956(3) 0.6168(3) 0.0278(10) Uani 1 1 d . . . . .
H123 H -0.6949 0.3891 0.6097 0.033 Uiso 1 1 calc R . . . .
C212 C 0.1453(3) 0.0385(3) 0.0505(3) 0.0218(9) Uani 1 1 d . . . . .
H212 H 0.1456 0.0777 0.0055 0.026 Uiso 1 1 calc R . . . .
C4 C -0.3450(3) 0.1449(3) 0.6235(2) 0.0188(8) Uani 1 1 d . . . . .
C8 C -0.5504(4) -0.0536(4) 0.6146(3) 0.0348(12) Uani 1 1 d . . . . .
H8 H -0.6215 -0.0610 0.6363 0.042 Uiso 1 1 calc R . . . .
C10A C -0.1328(4) 0.5090(3) 0.2415(3) 0.0245(9) Uani 1 1 d . . . . .
H10A H -0.0964 0.5342 0.2664 0.029 Uiso 1 1 calc R . . . .
C213 C 0.2347(3) -0.0316(3) 0.0450(3) 0.0267(10) Uani 1 1 d . . . . .
H213 H 0.2968 -0.0400 -0.0039 0.032 Uiso 1 1 calc R . . . .
C7 C -0.5336(3) 0.0313(3) 0.6107(3) 0.0278(10) Uani 1 1 d . . . . .
H7 H -0.5927 0.0823 0.6301 0.033 Uiso 1 1 calc R . . . .
C4A C -0.0815(3) 0.2239(3) 0.2049(2) 0.0153(8) Uani 1 1 d . . . . .
C235 C -0.0491(4) 0.2287(4) -0.0966(3) 0.0344(12) Uani 1 1 d . . . . .
H235 H -0.0610 0.2091 -0.1412 0.041 Uiso 1 1 calc R . . . .
C9A C -0.1772(4) 0.5600(3) 0.1899(3) 0.0271(10) Uani 1 1 d . . . . .
H9A H -0.1738 0.6213 0.1803 0.032 Uiso 1 1 calc R . . . .
C3 C -0.2480(3) 0.0834(3) 0.6234(2) 0.0168(8) Uani 1 1 d . . . . .
H3 H -0.2030 0.1076 0.6449 0.020 Uiso 1 1 calc R . . . .
C224 C -0.3622(4) 0.0404(4) 0.1813(3) 0.0342(12) Uani 1 1 d . . . . .
H224 H -0.4259 0.0209 0.1938 0.041 Uiso 1 1 calc R . . . .
C223 C -0.3611(4) 0.1286(4) 0.1600(3) 0.0300(11) Uani 1 1 d . . . . .
H223 H -0.4240 0.1697 0.1567 0.036 Uiso 1 1 calc R . . . .
C132 C -0.3170(4) 0.3063(3) 0.7883(3) 0.0286(10) Uani 1 1 d . . . . .
H132 H -0.3802 0.3002 0.8326 0.034 Uiso 1 1 calc R . . . .
C234 C -0.0205(4) 0.3098(4) -0.1012(3) 0.0353(12) Uani 1 1 d . . . . .
H234 H -0.0148 0.3462 -0.1486 0.042 Uiso 1 1 calc R . . . .
C233 C -0.0003(4) 0.3382(3) -0.0380(3) 0.0309(11) Uani 1 1 d . . . . .
H233 H 0.0189 0.3939 -0.0419 0.037 Uiso 1 1 calc R . . . .
C12A C -0.0176(4) 0.4653(3) 0.3794(3) 0.0305(10) Uani 1 1 d . . . . .
H12C H 0.0478 0.4557 0.3289 0.037 Uiso 1 1 calc R . . . .
H12D H -0.0408 0.5260 0.4048 0.037 Uiso 1 1 calc R . . . .
C133 C -0.2438(4) 0.3429(4) 0.8015(3) 0.0382(12) Uani 1 1 d . . . . .
H133 H -0.2572 0.3626 0.8550 0.046 Uiso 1 1 calc R . . . .
C134 C -0.1514(4) 0.3510(3) 0.7376(3) 0.0338(11) Uani 1 1 d . . . . .
H134 H -0.1015 0.3763 0.7472 0.041 Uiso 1 1 calc R . . . .
C13A C -0.0354(4) 0.3862(3) 0.4353(3) 0.0314(11) Uani 1 1 d . . . . .
H13C H 0.0193 0.3280 0.4192 0.038 Uiso 1 1 calc R . . . .
H13D H -0.0692 0.3983 0.4951 0.038 Uiso 1 1 calc R . . . .
C124 C -0.6020(4) 0.4760(3) 0.5965(3) 0.0324(11) Uani 1 1 d . . . . .
H124 H -0.6432 0.5247 0.5756 0.039 Uiso 1 1 calc R . . . .
C113 C -0.5081(4) 0.0917(3) 0.8959(3) 0.0318(11) Uani 1 1 d . . . . .
H113 H -0.4848 0.0333 0.9157 0.038 Uiso 1 1 calc R . . . .
B1 B -0.1844(4) -0.2347(3) 0.3022(3) 0.0259(11) Uani 1 1 d . . . . .
C116 C -0.5780(4) 0.2613(4) 0.8381(3) 0.0445(14) Uani 1 1 d . . . . .
H116 H -0.6035 0.3189 0.8180 0.053 Uiso 1 1 calc R . . . .
C114 C -0.6001(4) 0.1511(4) 0.9445(3) 0.0381(12) Uani 1 1 d . . . . .
H114 H -0.6398 0.1338 0.9981 0.046 Uiso 1 1 calc R . . . .
C115 C -0.6345(5) 0.2357(4) 0.9154(3) 0.0532(17) Uani 1 1 d . . . . .
H115 H -0.6978 0.2765 0.9493 0.064 Uiso 1 1 calc R . . . .
Cl1S Cl -0.50948(19) 0.6633(2) 0.7158(2) 0.1419(14) Uani 1 1 d . . . . .
F12 F -0.3672(2) -0.0720(2) 0.72105(19) 0.0434(7) Uani 1 1 d . . . . .
Cl2S Cl -0.2663(2) 0.6109(3) 0.5708(2) 0.1583(16) Uani 1 1 d . . . . .
F11 F -0.2361(3) -0.1983(3) 0.7077(4) 0.0935(17) Uani 1 1 d . . . . .
F8 F 0.0599(4) 0.4430(3) 0.0886(4) 0.1016(17) Uani 1 1 d . . . . .
F10 F -0.2345(4) -0.0752(3) 0.7638(4) 0.108(2) Uani 1 1 d . . . . .
F7 F 0.1271(5) 0.4672(4) 0.1734(3) 0.117(2) Uani 1 1 d . . . . .
F6 F 0.1857(4) 0.3338(3) 0.1038(3) 0.1059(17) Uani 1 1 d . . . . .
F5 F 0.2284(5) 0.4556(5) 0.0392(3) 0.130(2) Uani 1 1 d . . . . .
B3 B -0.2985(5) -0.1250(4) 0.7560(4) 0.0411(15) Uani 1 1 d . . . . .
B2 B 0.1558(6) 0.4273(5) 0.1025(4) 0.0523(19) Uani 1 1 d . . . . .
F9 F -0.3617(5) -0.1481(6) 0.8312(4) 0.163(3) Uani 1 1 d . . . . .
C2S C -0.2924(8) 0.6157(7) 0.6754(8) 0.128(5) Uani 1 1 d . . . . .
H2SA H -0.2969 0.5553 0.6995 0.153 Uiso 1 1 calc R . . . .
H2SB H -0.2322 0.6316 0.6833 0.153 Uiso 1 1 calc R . . . .
C1S C -0.3913(9) 0.6813(10) 0.7180(10) 0.165(6) Uani 1 1 d . . . . .
H1SA H -0.3845 0.7415 0.6942 0.198 Uiso 1 1 calc R . . . .
H1SB H -0.3990 0.6836 0.7761 0.198 Uiso 1 1 calc R . . . .
O3 O -0.4952(9) 0.5257(8) 0.8591(8) 0.092(4) Uani 0.5 1 d D U P . .
H3B H -0.4968 0.5146 0.8139 0.138 Uiso 0.5 1 calc GR . P . .
C0AA C -0.5411(11) 0.4745(11) 0.9136(10) 0.072(4) Uani 0.5 1 d D . P . .
H0AA H -0.5426 0.4216 0.8872 0.108 Uiso 0.5 1 calc GR . P . .
H0AB H -0.6146 0.5076 0.9451 0.108 Uiso 0.5 1 calc GR . P . .
H0AC H -0.5015 0.4547 0.9504 0.108 Uiso 0.5 1 calc GR . P . .
O0A O -0.5879(4) 0.7006(4) 0.9900(3) 0.0892(19) Uani 1 1 d . . . A 2
O1 O -0.4042(8) 0.7095(9) 0.9036(7) 0.088(4) Uani 0.5 1 d . . P B 1

loop_
_atom_site_aniso_label
_atom_site_aniso_U_11
_atom_site_aniso_U_22
_atom_site_aniso_U_33
_atom_site_aniso_U_23
_atom_site_aniso_U_13
_atom_site_aniso_U_12
Ru1 0.01301(17) 0.01594(19) 0.01472(18) 0.00142(13) -0.00677(13) -0.00388(13)
Ru2 0.01359(17) 0.01341(18) 0.01418(18) 0.00039(12) -0.00645(13) -0.00438(13)
Cl3 0.0149(4) 0.0230(5) 0.0210(5) 0.0046(4) -0.0104(4) -0.0060(4)
Cl1 0.0207(5) 0.0173(5) 0.0168(5) 0.0012(4) -0.0039(4) -0.0014(4)
Cl2 0.0228(5) 0.0216(5) 0.0161(5) 0.0036(4) -0.0092(4) -0.0130(4)
P2 0.0170(5) 0.0151(5) 0.0160(5) 0.0000(4) -0.0065(4) -0.0058(4)
P1 0.0171(5) 0.0211(6) 0.0175(5) 0.0015(4) -0.0072(4) -0.0030(4)
F4 0.0432(16) 0.0334(16) 0.0311(15) -0.0036(12) -0.0148(13) -0.0172(13)
F3 0.0358(15) 0.0226(14) 0.0443(16) -0.0040(12) -0.0198(13) -0.0047(12)
F2 0.0280(14) 0.0395(17) 0.0408(16) -0.0150(13) -0.0081(12) -0.0106(12)
F1 0.0486(17) 0.0313(15) 0.0445(17) -0.0041(12) -0.0297(14) -0.0123(13)
N1 0.0195(17) 0.029(2) 0.0181(18) 0.0029(15) -0.0081(15) -0.0121(16)
C211 0.020(2) 0.019(2) 0.017(2) -0.0026(16) -0.0062(17) -0.0060(17)
C1 0.0170(19) 0.020(2) 0.019(2) 0.0034(16) -0.0073(17) -0.0083(17)
C2 0.0164(19) 0.017(2) 0.020(2) 0.0058(16) -0.0093(17) -0.0068(16)
C1A 0.020(2) 0.019(2) 0.020(2) 0.0024(16) -0.0095(17) -0.0098(17)
C5A 0.0174(19) 0.021(2) 0.0126(19) -0.0022(16) -0.0065(16) -0.0039(17)
C111 0.021(2) 0.028(2) 0.017(2) 0.0021(18) -0.0064(17) -0.0070(18)
C222 0.022(2) 0.026(2) 0.023(2) -0.0067(18) -0.0087(18) -0.0070(18)
C216 0.020(2) 0.022(2) 0.022(2) -0.0029(17) -0.0086(18) -0.0046(17)
C231 0.020(2) 0.024(2) 0.015(2) 0.0012(16) -0.0065(17) -0.0070(17)
C13 0.024(2) 0.019(2) 0.021(2) 0.0011(17) -0.0104(18) -0.0039(17)
C215 0.029(2) 0.022(2) 0.027(2) -0.0002(18) -0.016(2) -0.0039(19)
C131 0.024(2) 0.016(2) 0.029(2) 0.0021(17) -0.0156(19) -0.0025(17)
C112 0.026(2) 0.026(2) 0.025(2) 0.0018(18) -0.0082(19) -0.0111(19)
N2 0.0212(17) 0.0164(18) 0.0171(17) -0.0004(14) -0.0049(14) -0.0061(14)
C11A 0.031(2) 0.020(2) 0.022(2) 0.0007(17) -0.0115(19) -0.0116(18)
C236 0.028(2) 0.027(2) 0.022(2) 0.0001(18) -0.0115(19) -0.0124(19)
C135 0.025(2) 0.029(3) 0.036(3) 0.000(2) -0.016(2) -0.0069(19)
C122 0.021(2) 0.024(2) 0.024(2) 0.0002(18) -0.0033(18) -0.0023(18)
C121 0.018(2) 0.021(2) 0.018(2) 0.0005(17) -0.0053(17) 0.0015(17)
C8A 0.034(2) 0.025(2) 0.023(2) 0.0025(18) -0.012(2) 0.000(2)
C221 0.021(2) 0.023(2) 0.0100(19) 0.0003(16) -0.0038(16) -0.0100(17)
C232 0.029(2) 0.024(2) 0.018(2) 0.0028(17) -0.0069(18) -0.0136(19)
C126 0.027(2) 0.022(2) 0.028(2) -0.0025(18) -0.012(2) -0.0051(18)
C226 0.029(2) 0.027(2) 0.016(2) -0.0008(17) -0.0078(18) -0.0123(19)
C3A 0.0170(19) 0.016(2) 0.017(2) 0.0031(16) -0.0046(16) -0.0061(16)
C7A 0.027(2) 0.022(2) 0.021(2) 0.0038(17) -0.0111(19) -0.0026(18)
C2A 0.021(2) 0.020(2) 0.021(2) 0.0031(17) -0.0077(18) -0.0107(17)
C11 0.023(2) 0.018(2) 0.021(2) 0.0036(17) -0.0119(18) -0.0073(17)
C6 0.020(2) 0.032(2) 0.015(2) 0.0026(17) -0.0104(17) -0.0095(18)
C10 0.032(2) 0.029(3) 0.031(3) 0.003(2) -0.014(2) -0.017(2)
C214 0.022(2) 0.025(2) 0.030(2) -0.0076(19) -0.013(2) 0.0022(18)
C136 0.022(2) 0.026(2) 0.024(2) -0.0042(18) -0.0083(19) -0.0025(18)
C9 0.039(3) 0.047(3) 0.035(3) -0.003(2) -0.011(2) -0.030(3)
C225 0.047(3) 0.032(3) 0.022(2) 0.0036(19) -0.013(2) -0.025(2)
C12 0.028(2) 0.016(2) 0.030(2) 0.0013(17) -0.0156(19) -0.0041(18)
C6A 0.0185(19) 0.017(2) 0.017(2) -0.0033(16) -0.0053(16) -0.0020(16)
C125 0.033(3) 0.021(2) 0.035(3) 0.003(2) -0.009(2) -0.006(2)
C5 0.0149(19) 0.028(2) 0.015(2) 0.0029(17) -0.0076(16) -0.0039(17)
C123 0.022(2) 0.034(3) 0.022(2) 0.0011(19) -0.0080(19) 0.0000(19)
C212 0.021(2) 0.022(2) 0.023(2) -0.0047(17) -0.0081(18) -0.0054(17)
C4 0.022(2) 0.020(2) 0.013(2) 0.0014(16) -0.0046(17) -0.0067(17)
C8 0.026(2) 0.061(4) 0.027(3) 0.003(2) -0.008(2) -0.030(2)
C10A 0.029(2) 0.019(2) 0.023(2) -0.0029(18) -0.0044(19) -0.0071(18)
C213 0.022(2) 0.028(3) 0.026(2) -0.0073(19) -0.0023(19) -0.0066(19)
C7 0.017(2) 0.048(3) 0.020(2) 0.000(2) -0.0056(18) -0.013(2)
C4A 0.021(2) 0.0096(19) 0.0144(19) 0.0032(15) -0.0060(16) -0.0034(16)
C235 0.048(3) 0.049(3) 0.020(2) 0.007(2) -0.021(2) -0.025(3)
C9A 0.038(3) 0.016(2) 0.021(2) 0.0027(17) -0.005(2) -0.0071(19)
C3 0.0160(19) 0.020(2) 0.016(2) 0.0052(16) -0.0068(16) -0.0076(16)
C224 0.031(3) 0.061(4) 0.021(2) -0.002(2) -0.007(2) -0.031(3)
C223 0.022(2) 0.048(3) 0.022(2) -0.008(2) -0.0065(19) -0.009(2)
C132 0.034(2) 0.035(3) 0.020(2) 0.0026(19) -0.012(2) -0.012(2)
C234 0.048(3) 0.044(3) 0.023(2) 0.014(2) -0.018(2) -0.023(2)
C233 0.043(3) 0.029(3) 0.025(2) 0.0062(19) -0.011(2) -0.018(2)
C12A 0.040(3) 0.027(3) 0.032(3) -0.003(2) -0.016(2) -0.016(2)
C133 0.049(3) 0.048(3) 0.026(3) -0.003(2) -0.020(2) -0.015(3)
C134 0.040(3) 0.034(3) 0.041(3) 0.002(2) -0.029(2) -0.011(2)
C13A 0.045(3) 0.031(3) 0.029(3) -0.002(2) -0.021(2) -0.016(2)
C124 0.028(2) 0.031(3) 0.030(3) 0.006(2) -0.008(2) 0.000(2)
C113 0.035(3) 0.033(3) 0.033(3) 0.007(2) -0.014(2) -0.017(2)
B1 0.031(3) 0.023(3) 0.028(3) -0.005(2) -0.013(2) -0.009(2)
C116 0.038(3) 0.041(3) 0.029(3) 0.006(2) 0.002(2) 0.009(2)
C114 0.038(3) 0.048(3) 0.024(3) 0.008(2) -0.003(2) -0.018(2)
C115 0.039(3) 0.053(4) 0.035(3) 0.008(3) 0.006(2) 0.010(3)
Cl1S 0.0671(13) 0.118(2) 0.220(3) -0.102(2) 0.0008(17) -0.0352(14)
F12 0.0433(17) 0.0473(19) 0.0471(18) 0.0085(14) -0.0265(15) -0.0117(14)
Cl2S 0.0686(15) 0.228(4) 0.163(3) -0.111(3) -0.0182(17) -0.0102(19)
F11 0.045(2) 0.058(3) 0.180(5) -0.053(3) -0.047(3) 0.0095(19)
F8 0.087(3) 0.072(3) 0.160(5) -0.029(3) -0.054(3) -0.021(3)
F10 0.092(3) 0.083(3) 0.191(5) -0.060(3) -0.111(4) 0.016(3)
F7 0.125(4) 0.176(6) 0.060(3) -0.045(3) -0.011(3) -0.073(4)
F6 0.104(4) 0.077(3) 0.110(4) 0.001(3) -0.025(3) -0.001(3)
F5 0.104(4) 0.224(7) 0.066(3) 0.027(4) -0.008(3) -0.089(5)
B3 0.042(3) 0.039(4) 0.042(4) 0.005(3) -0.022(3) -0.001(3)
B2 0.049(4) 0.046(4) 0.034(4) 0.014(3) 0.001(3) 0.004(3)
F9 0.128(5) 0.218(7) 0.082(4) 0.091(4) -0.023(3) 0.003(5)
C2S 0.094(7) 0.084(7) 0.220(14) -0.067(8) -0.083(8) 0.014(6)
C1S 0.095(8) 0.181(14) 0.224(16) -0.089(12) -0.056(9) -0.017(9)
O3 0.071(7) 0.088(8) 0.100(8) -0.062(7) -0.046(6) 0.053(6)
C0AA 0.047(8) 0.085(12) 0.078(11) -0.012(9) -0.026(8) 0.003(8)
O0A 0.080(3) 0.071(3) 0.053(3) 0.005(2) 0.017(3) 0.021(3)
O1 0.057(6) 0.127(10) 0.082(7) -0.041(7) -0.040(6) 0.009(6)

loop_
_atom_type_symbol
_atom_type_description
_atom_type_scat_dispersion_real
_atom_type_scat_dispersion_imag
_atom_type_scat_source
C C 0.0033 0.0016 'International Tables Vol C Tables 4.2.6.8 and 6.1.1.4'
H H 0.0000 0.0000 'International Tables Vol C Tables 4.2.6.8 and 6.1.1.4'
B B 0.0013 0.0007 'International Tables Vol C Tables 4.2.6.8 and 6.1.1.4'
Cl Cl 0.1484 0.1585 'International Tables Vol C Tables 4.2.6.8 and 6.1.1.4'
F F 0.0171 0.0103 'International Tables Vol C Tables 4.2.6.8 and 6.1.1.4'
N N 0.0061 0.0033 'International Tables Vol C Tables 4.2.6.8 and 6.1.1.4'
O O 0.0106 0.0060 'International Tables Vol C Tables 4.2.6.8 and 6.1.1.4'
P P 0.1023 0.0942 'International Tables Vol C Tables 4.2.6.8 and 6.1.1.4'
Ru Ru -1.2594 0.8363 'International Tables Vol C Tables 4.2.6.8 and 6.1.1.4'

loop_
_geom_angle_atom_site_label_1
_geom_angle_atom_site_label_2
_geom_angle_atom_site_label_3
_geom_angle
Cl1 Ru1 Cl3 79.61(3)
Cl2 Ru1 Cl3 79.44(3)
Cl2 Ru1 Cl1 79.18(3)
C1 Ru1 Cl3 110.40(11)
C1 Ru1 Cl1 162.47(11)
C1 Ru1 Cl2 88.36(11)
C1 Ru1 C3 70.98(15)
C2 Ru1 Cl3 93.90(11)
C2 Ru1 Cl1 157.92(11)
C2 Ru1 Cl2 120.67(11)
C2 Ru1 C1 38.94(15)
C2 Ru1 C3 38.74(15)
C5 Ru1 Cl3 168.80(12)
C5 Ru1 Cl1 93.54(12)
C5 Ru1 Cl2 108.16(11)
C5 Ru1 C1 78.55(16)
C5 Ru1 C2 89.20(15)
C5 Ru1 C4 41.31(15)
C5 Ru1 C3 72.81(15)
C4 Ru1 Cl3 129.95(11)
C4 Ru1 Cl1 95.43(11)
C4 Ru1 Cl2 149.08(11)
C4 Ru1 C1 88.91(16)
C4 Ru1 C2 72.47(15)
C4 Ru1 C3 38.93(15)
C3 Ru1 Cl3 103.19(10)
C3 Ru1 Cl1 121.94(11)
C3 Ru1 Cl2 158.88(11)
Cl1 Ru2 Cl3 80.34(3)
Cl2 Ru2 Cl3 79.57(3)
Cl2 Ru2 Cl1 79.74(3)
C1A Ru2 Cl3 109.73(11)
C1A Ru2 Cl1 92.40(11)
C1A Ru2 Cl2 166.82(11)
C1A Ru2 C3A 70.84(15)
C5A Ru2 Cl3 170.00(11)
C5A Ru2 Cl1 105.38(11)
C5A Ru2 Cl2 93.23(12)
C5A Ru2 C1A 78.57(15)
C5A Ru2 C3A 73.35(15)
C5A Ru2 C2A 89.76(16)
C5A Ru2 C4A 41.36(14)
C3A Ru2 Cl3 103.60(11)
C3A Ru2 Cl1 163.19(11)
C3A Ru2 Cl2 116.97(11)
C2A Ru2 Cl3 93.51(11)
C2A Ru2 Cl1 125.50(11)
C2A Ru2 Cl2 152.67(12)
C2A Ru2 C1A 38.97(16)
C2A Ru2 C3A 38.73(15)
C4A Ru2 Cl3 131.24(11)
C4A Ru2 Cl1 145.68(11)
C4A Ru2 Cl2 92.08(11)
C4A Ru2 C1A 88.52(15)
C4A Ru2 C3A 39.16(15)
C4A Ru2 C2A 72.57(15)
Ru2 Cl3 Ru1 82.99(3)
Ru2 Cl1 Ru1 85.07(3)
Ru1 Cl2 Ru2 85.79(3)
C211 P2 C231 111.49(19)
C211 P2 C221 111.79(19)
C211 P2 C4A 109.78(18)
C231 P2 C221 107.84(19)
C231 P2 C4A 102.07(18)
C221 P2 C4A 113.46(18)
C111 P1 C131 108.5(2)
C111 P1 C121 109.65(19)
C111 P1 C4 106.0(2)
C131 P1 C4 111.81(19)
C121 P1 C131 109.2(2)
C121 P1 C4 111.61(19)
C6 N1 C1 117.5(3)
C6 N1 C10 122.0(4)
C10 N1 C1 120.5(4)
C216 C211 P2 120.3(3)
C216 C211 C212 120.3(4)
C212 C211 P2 119.4(3)
N1 C1 Ru1 111.7(3)
C2 C1 Ru1 70.4(2)
C2 C1 N1 118.3(3)
C2 C1 C11 121.9(3)
C11 C1 Ru1 120.5(3)
C11 C1 N1 109.2(3)
C1 C2 Ru1 70.7(2)
C1 C2 C3 122.7(4)
C3 C2 Ru1 72.2(2)
N2 C1A Ru2 111.2(2)
C11A C1A Ru2 121.1(3)
C11A C1A N2 110.8(3)
C2A C1A Ru2 69.8(2)
C2A C1A N2 117.3(3)
C2A C1A C11A 121.1(4)
C6A C5A Ru2 116.2(3)
C6A C5A C4A 117.2(3)
C4A C5A Ru2 69.9(2)
C112 C111 P1 120.4(3)
C112 C111 C116 119.2(4)
C116 C111 P1 120.2(4)
C223 C222 C221 119.7(4)
C215 C216 C211 119.5(4)
C236 C231 P2 119.8(3)
C232 C231 P2 120.4(3)
C232 C231 C236 119.8(4)
C12 C13 C11 60.9(3)
C214 C215 C216 119.8(4)
C136 C131 P1 121.4(3)
C132 C131 P1 118.3(3)
C132 C131 C136 120.1(4)
C113 C112 C111 120.1(4)
C6A N2 C1A 117.6(3)
C6A N2 C10A 121.1(4)
C10A N2 C1A 121.3(3)
C1A C11A C12A 120.2(4)
C13A C11A C1A 121.0(4)
C13A C11A C12A 59.7(3)
C235 C236 C231 119.8(4)
C136 C135 C134 120.6(5)
C123 C122 C121 119.6(4)
C122 C121 P1 119.8(3)
C126 C121 P1 120.2(3)
C126 C121 C122 120.0(4)
C7A C8A C9A 118.9(4)
C222 C221 P2 118.5(3)
C226 C221 P2 121.8(3)
C226 C221 C222 119.7(4)
C233 C232 C231 119.7(4)
C125 C126 C121 120.0(4)
C221 C226 C225 119.1(4)
C2A C3A Ru2 69.0(2)
C2A C3A C4A 122.0(4)
C4A C3A Ru2 67.5(2)
C8A C7A C6A 120.0(4)
C1A C2A Ru2 71.2(2)
C1A C2A C3A 122.7(4)
C3A C2A Ru2 72.3(2)
C1 C11 C13 122.7(3)
C1 C11 C12 120.1(4)
C13 C11 C12 59.4(3)
N1 C6 C5 115.7(4)
N1 C6 C7 119.1(4)
C7 C6 C5 125.2(4)
N1 C10 C9 120.2(5)
C213 C214 C215 120.9(4)
C135 C136 C131 119.0(4)
C10 C9 C8 118.6(5)
C224 C225 C226 120.7(4)
C13 C12 C11 59.7(3)
N2 C6A C5A 115.2(3)
N2 C6A C7A 119.7(4)
C7A C6A C5A 125.0(4)
C126 C125 C124 120.1(4)
C6 C5 Ru1 114.9(3)
C6 C5 C4 118.7(3)
C4 C5 Ru1 70.1(2)
C122 C123 C124 120.2(4)
C213 C212 C211 119.3(4)
P1 C4 Ru1 133.9(2)
C5 C4 Ru1 68.6(2)
C5 C4 P1 121.4(3)
C3 C4 Ru1 72.9(2)
C3 C4 P1 117.8(3)
C3 C4 C5 120.8(4)
C7 C8 C9 120.5(4)
N2 C10A C9A 120.3(4)
C214 C213 C212 120.0(4)
C8 C7 C6 119.6(4)
P2 C4A Ru2 138.3(2)
C5A C4A Ru2 68.7(2)
C5A C4A P2 120.1(3)
C3A C4A Ru2 73.3(2)
C3A C4A P2 117.7(3)
C3A C4A C5A 121.9(3)
C236 C235 C234 119.7(4)
C10A C9A C8A 120.1(4)
C2 C3 Ru1 69.0(2)
C2 C3 C4 122.7(4)
C4 C3 Ru1 68.1(2)
C223 C224 C225 119.8(4)
C224 C223 C222 120.7(4)
C133 C132 C131 119.7(4)
C233 C234 C235 121.0(4)
C234 C233 C232 119.9(4)
C13A C12A C11A 59.5(3)
C134 C133 C132 120.4(4)
C133 C134 C135 120.1(4)
C11A C13A C12A 60.9(3)
C123 C124 C125 120.1(4)
C114 C113 C112 119.9(5)
F4 B1 F3 109.7(4)
F4 B1 F2 110.0(4)
F4 B1 F1 109.7(4)
F3 B1 F2 109.3(4)
F1 B1 F3 109.8(4)
F1 B1 F2 108.3(4)
C115 C116 C111 120.1(5)
C113 C114 C115 120.0(5)
C116 C115 C114 120.6(5)
F11 B3 F12 110.2(5)
F11 B3 F10 109.2(5)
F11 B3 F9 112.4(6)
F10 B3 F12 108.7(5)
F9 B3 F12 106.0(5)
F9 B3 F10 110.3(7)
F7 B2 F8 104.0(6)
F7 B2 F6 115.0(6)
F7 B2 F5 116.6(8)
F6 B2 F8 101.6(7)
F5 B2 F8 109.7(6)
F5 B2 F6 108.6(6)
C1S C2S Cl2S 112.1(10)
C2S C1S Cl1S 116.9(9)

loop_
_geom_bond_atom_site_label_1
_geom_bond_atom_site_label_2
_geom_bond_distance
Ru1 Cl3 2.5147(10)
Ru1 Cl1 2.4754(10)
Ru1 Cl2 2.4431(10)
Ru1 C1 2.130(4)
Ru1 C2 2.127(4)
Ru1 C5 2.087(4)
Ru1 C4 2.106(4)
Ru1 C3 2.169(4)
Ru2 Cl3 2.5065(9)
Ru2 Cl1 2.4457(10)
Ru2 Cl2 2.4446(10)
Ru2 C1A 2.143(4)
Ru2 C5A 2.075(4)
Ru2 C3A 2.168(4)
Ru2 C2A 2.124(4)
Ru2 C4A 2.092(4)
P2 C211 1.794(4)
P2 C231 1.795(4)
P2 C221 1.800(4)
P2 C4A 1.808(4)
P1 C111 1.797(4)
P1 C131 1.799(4)
P1 C121 1.799(4)
P1 C4 1.813(4)
F4 B1 1.392(6)
F3 B1 1.399(6)
F2 B1 1.404(6)
F1 B1 1.398(6)
N1 C1 1.497(5)
N1 C6 1.342(6)
N1 C10 1.361(6)
C211 C216 1.395(6)
C211 C212 1.406(6)
C1 C2 1.419(6)
C1 C11 1.486(6)
C2 C3 1.425(6)
C1A N2 1.505(5)
C1A C11A 1.500(6)
C1A C2A 1.423(6)
C5A C6A 1.459(6)
C5A C4A 1.472(5)
C111 C112 1.390(6)
C111 C116 1.394(6)
C222 C221 1.403(6)
C222 C223 1.382(6)
C216 C215 1.392(6)
C231 C236 1.403(6)
C231 C232 1.400(6)
C13 C11 1.509(6)
C13 C12 1.505(6)
C215 C214 1.387(6)
C131 C136 1.405(6)
C131 C132 1.396(6)
C112 C113 1.390(6)
N2 C6A 1.352(5)
N2 C10A 1.359(6)
C11A C12A 1.521(6)
C11A C13A 1.499(6)
C236 C235 1.378(6)
C135 C136 1.384(6)
C135 C134 1.388(7)
C122 C121 1.400(6)
C122 C123 1.375(6)
C121 C126 1.389(6)
C8A C7A 1.381(6)
C8A C9A 1.387(7)
C221 C226 1.392(6)
C232 C233 1.384(6)
C126 C125 1.369(6)
C226 C225 1.395(6)
C3A C2A 1.424(6)
C3A C4A 1.429(6)
C7A C6A 1.382(6)
C11 C12 1.527(6)
C6 C5 1.468(6)
C6 C7 1.392(6)
C10 C9 1.374(7)
C214 C213 1.385(7)
C9 C8 1.388(8)
C225 C224 1.383(7)
C125 C124 1.391(7)
C5 C4 1.479(6)
C123 C124 1.384(7)
C212 C213 1.388(6)
C4 C3 1.426(6)
C8 C7 1.373(7)
C10A C9A 1.362(6)
C235 C234 1.390(7)
C224 C223 1.374(7)
C132 C133 1.383(7)
C234 C233 1.377(7)
C12A C13A 1.502(7)
C133 C134 1.378(7)
C113 C114 1.378(7)
C116 C115 1.372(7)
C114 C115 1.381(8)
Cl1S C1S 1.751(11)
F12 B3 1.376(6)
Cl2S C2S 1.742(13)
F11 B3 1.357(8)
F8 B2 1.400(9)
F10 B3 1.367(8)
F7 B2 1.315(9)
F6 B2 1.384(9)
F5 B2 1.321(8)
B3 F9 1.360(8)
C2S C1S 1.447(14)
O3 C0AA 1.267(14)
